data_4089117
loop_
_publ_author_name
'Lan, Xiao-Bing'
'Chen, Fu-Min'
'Ma, Bei-Bei'
'Shen, Dong-Sheng'
'Liu, Feng-Shou'

_publ_section_title
;
 Pd-PEPPSI Complexes Bearing Bulky [(1,2-Di-(tert-butyl)acenaphthyl]
 (DtBu-An) on N-Heterocarbene Backbones: Highly Efficient for
 Suzuki--Miyaura Cross-Coupling under Aerobic Conditions
;
_journal_issue 22
_journal_name_full Organometallics
_journal_page_first 3852
_journal_paper_doi 10.1021/acs.organomet.6b00723
_journal_volume 35
_journal_year 2016
_chemical_formula_sum 'C50 H63 Cl2 N3 Pd'
_chemical_formula_weight 883.33
_space_group_IT_number 2
_space_group_name_Hall '-P 1'
_space_group_name_H-M_alt 'P -1'
_symmetry_cell_setting triclinic
_symmetry_space_group_name_H-M 'P -1'
_atom_sites_solution_hydrogens geom
_atom_sites_solution_primary direct
_atom_sites_solution_secondary difmap
_audit_creation_method SHELXL-97
_cell_angle_alpha 91.1375(17)
_cell_angle_beta 90.0769(19)
_cell_angle_gamma 103.6539(19)
_cell_formula_units_Z 4
_cell_length_a 10.2847(3)
_cell_length_b 20.8622(4)
_cell_length_c 22.4773(5)
_cell_measurement_reflns_used 4781
_cell_measurement_temperature 293(2)
_cell_measurement_theta_max 27.5
_cell_measurement_theta_min 3.1
_cell_volume 4685.5(2)
_computing_structure_refinement 'SHELXL-97 (Sheldrick, 1997)'
_computing_structure_solution 'SHELXS-97 (Sheldrick, 1990)'
_diffrn_ambient_temperature 293(2)
_diffrn_measured_fraction_theta_full 0.981
_diffrn_measured_fraction_theta_max 0.981
_diffrn_measurement_device_type 'Rigaku Pilatus 300K'
_diffrn_measurement_method 'profile data from \w-scans'
_diffrn_radiation_monochromator graphite
_diffrn_radiation_source 'fine-focus sealed tube'
_diffrn_radiation_type MoK\a
_diffrn_radiation_wavelength 0.71073
_diffrn_reflns_av_R_equivalents 0.0807
_diffrn_reflns_av_sigmaI/netI 0.0832
_diffrn_reflns_limit_h_max 12
_diffrn_reflns_limit_h_min -12
_diffrn_reflns_limit_k_max 24
_diffrn_reflns_limit_k_min -24
_diffrn_reflns_limit_l_max 26
_diffrn_reflns_limit_l_min -26
_diffrn_reflns_number 38842
_diffrn_reflns_theta_full 25.00
_diffrn_reflns_theta_max 25.00
_diffrn_reflns_theta_min 1.81
_exptl_absorpt_coefficient_mu 0.545
_exptl_absorpt_correction_T_max 0.8987
_exptl_absorpt_correction_T_min 0.8987
_exptl_crystal_colour Colorless
_exptl_crystal_density_diffrn 1.252
_exptl_crystal_density_method 'not measured'
_exptl_crystal_description Prism
_exptl_crystal_F_000 1856
_exptl_crystal_size_max 0.20
_exptl_crystal_size_mid 0.20
_exptl_crystal_size_min 0.20
_refine_diff_density_max 3.597
_refine_diff_density_min -1.344
_refine_diff_density_rms 0.193
_refine_ls_extinction_method none
_refine_ls_goodness_of_fit_ref 1.039
_refine_ls_hydrogen_treatment mixed
_refine_ls_matrix_type full
_refine_ls_number_parameters 1037
_refine_ls_number_reflns 16201
_refine_ls_number_restraints 0
_refine_ls_restrained_S_all 1.039
_refine_ls_R_factor_all 0.1084
_refine_ls_R_factor_gt 0.0840
_refine_ls_shift/su_max 0.000
_refine_ls_shift/su_mean 0.000
_refine_ls_structure_factor_coef Fsqd
_refine_ls_weighting_details 'calc w=1/[\s^2^(Fo^2^)+(0.1586P)^2^+31.6185P] where P=(Fo^2^+2Fc^2^)/3'
_refine_ls_weighting_scheme calc
_refine_ls_wR_factor_gt 0.2353
_refine_ls_wR_factor_ref 0.2713
_reflns_number_gt 12751
_reflns_number_total 16201
_reflns_threshold_expression >2sigma(I)
_cod_data_source_file om6b00723_si_002.cif
_cod_data_source_block s
_cod_original_cell_volume 4685.45(18)
_cod_original_sg_symbol_H-M P-1
_cod_database_code 4089117

loop_
_symmetry_equiv_pos_as_xyz
'x, y, z'
'-x, -y, -z'

loop_
_atom_site_label
_atom_site_type_symbol
_atom_site_fract_x
_atom_site_fract_y
_atom_site_fract_z
_atom_site_U_iso_or_equiv
_atom_site_adp_type
_atom_site_occupancy
_atom_site_symmetry_multiplicity
_atom_site_calc_flag
_atom_site_refinement_flags
Pd1 Pd 0.17292(5) 0.49139(3) 0.14463(2) 0.02037(18) Uani 1 1 d .
Cl1 Cl -0.00089(17) 0.52911(9) 0.18503(8) 0.0294(4) Uani 1 1 d .
Cl2 Cl 0.33986(18) 0.44931(9) 0.10505(8) 0.0302(4) Uani 1 1 d .
N1 N 0.3364(6) 0.5231(3) 0.2569(2) 0.0194(12) Uani 1 1 d .
N2 N 0.3452(5) 0.6108(3) 0.2032(2) 0.0170(11) Uani 1 1 d .
N3 N 0.0458(7) 0.4401(3) 0.0780(3) 0.0313(15) Uani 1 1 d .
C1 C 0.2941(6) 0.5447(3) 0.2052(3) 0.0204(14) Uani 1 1 d .
C2 C 0.3157(7) 0.4561(3) 0.2754(3) 0.0230(15) Uani 1 1 d .
C3 C 0.4138(7) 0.4218(4) 0.2605(3) 0.0270(16) Uani 1 1 d .
C4 C 0.5381(8) 0.4510(4) 0.2256(4) 0.0338(18) Uani 1 1 d .
H4 H 0.5197 0.4874 0.2027 0.041 Uiso 1 1 calc R
C5 C 0.6519(9) 0.4801(6) 0.2680(5) 0.056(3) Uani 1 1 d .
H5A H 0.6354 0.5189 0.2872 0.084 Uiso 1 1 calc R
H5B H 0.7342 0.4916 0.2463 0.084 Uiso 1 1 calc R
H5C H 0.6584 0.4483 0.2975 0.084 Uiso 1 1 calc R
C6 C 0.5806(9) 0.4028(4) 0.1811(4) 0.044(2) Uani 1 1 d .
H6A H 0.6171 0.3716 0.2024 0.066 Uiso 1 1 calc R
H6B H 0.6471 0.4270 0.1548 0.066 Uiso 1 1 calc R
H6C H 0.5042 0.3798 0.1583 0.066 Uiso 1 1 calc R
C7 C 0.3952(9) 0.3579(4) 0.2824(4) 0.038(2) Uani 1 1 d .
H7 H 0.4568 0.3332 0.2726 0.045 Uiso 1 1 calc R
C8 C 0.2887(9) 0.3308(4) 0.3179(4) 0.0364(19) Uani 1 1 d .
H8 H 0.2791 0.2883 0.3320 0.044 Uiso 1 1 calc R
C9 C 0.1943(8) 0.3671(4) 0.3328(4) 0.0343(18) Uani 1 1 d .
H9 H 0.1238 0.3490 0.3578 0.041 Uiso 1 1 calc R
C10 C 0.2048(8) 0.4298(4) 0.3106(3) 0.0265(16) Uani 1 1 d .
C11 C 0.1013(8) 0.4689(4) 0.3254(3) 0.0295(17) Uani 1 1 d .
H11 H 0.1126 0.5053 0.2976 0.035 Uiso 1 1 calc R
C12 C 0.1216(12) 0.4984(6) 0.3887(4) 0.064(3) Uani 1 1 d .
H12A H 0.1159 0.4636 0.4166 0.096 Uiso 1 1 calc R
H12B H 0.0536 0.5217 0.3973 0.096 Uiso 1 1 calc R
H12C H 0.2081 0.5283 0.3918 0.096 Uiso 1 1 calc R
C13 C -0.0407(9) 0.4265(6) 0.3181(6) 0.065(3) Uani 1 1 d .
H13A H -0.0514 0.4067 0.2790 0.098 Uiso 1 1 calc R
H13B H -0.1034 0.4537 0.3235 0.098 Uiso 1 1 calc R
H13C H -0.0565 0.3926 0.3473 0.098 Uiso 1 1 calc R
C14 C 0.3449(7) 0.6567(3) 0.1557(3) 0.0228(15) Uani 1 1 d .
C15 C 0.4385(7) 0.6596(4) 0.1110(3) 0.0257(16) Uani 1 1 d .
C16 C 0.5338(8) 0.6135(4) 0.1064(4) 0.0350(19) Uani 1 1 d .
H16 H 0.4946 0.5740 0.1290 0.042 Uiso 1 1 calc R
C17 C 0.6681(9) 0.6446(5) 0.1339(5) 0.051(3) Uani 1 1 d .
H17A H 0.7103 0.6828 0.1118 0.077 Uiso 1 1 calc R
H17B H 0.7233 0.6134 0.1329 0.077 Uiso 1 1 calc R
H17C H 0.6562 0.6575 0.1743 0.077 Uiso 1 1 calc R
C18 C 0.5496(11) 0.5915(5) 0.0424(5) 0.055(3) Uani 1 1 d .
H18A H 0.4637 0.5696 0.0264 0.082 Uiso 1 1 calc R
H18B H 0.6080 0.5618 0.0414 0.082 Uiso 1 1 calc R
H18C H 0.5872 0.6294 0.0190 0.082 Uiso 1 1 calc R
C19 C 0.4492(9) 0.7110(4) 0.0701(4) 0.040(2) Uani 1 1 d .
H19 H 0.5103 0.7147 0.0392 0.048 Uiso 1 1 calc R
C20 C 0.3697(10) 0.7562(5) 0.0753(4) 0.044(2) Uani 1 1 d .
H20 H 0.3802 0.7908 0.0489 0.053 Uiso 1 1 calc R
C21 C 0.2777(9) 0.7499(4) 0.1187(4) 0.039(2) Uani 1 1 d .
H21 H 0.2235 0.7799 0.1205 0.047 Uiso 1 1 calc R
C22 C 0.2596(7) 0.7000(3) 0.1614(3) 0.0261(16) Uani 1 1 d .
C23 C 0.1539(8) 0.6952(4) 0.2095(4) 0.0326(18) Uani 1 1 d .
H23 H 0.1443 0.6529 0.2293 0.039 Uiso 1 1 calc R
C24 C 0.1960(9) 0.7501(4) 0.2558(4) 0.044(2) Uani 1 1 d .
H24A H 0.2754 0.7452 0.2759 0.065 Uiso 1 1 calc R
H24B H 0.1255 0.7479 0.2842 0.065 Uiso 1 1 calc R
H24C H 0.2137 0.7920 0.2367 0.065 Uiso 1 1 calc R
C25 C 0.0183(9) 0.6972(5) 0.1823(5) 0.043(2) Uani 1 1 d .
H25A H 0.0252 0.7387 0.1634 0.065 Uiso 1 1 calc R
H25B H -0.0478 0.6920 0.2130 0.065 Uiso 1 1 calc R
H25C H -0.0075 0.6620 0.1533 0.065 Uiso 1 1 calc R
C26 C 0.4143(7) 0.5774(3) 0.2878(3) 0.0200(14) Uani 1 1 d .
C27 C 0.4202(7) 0.6306(3) 0.2541(3) 0.0222(15) Uani 1 1 d .
C28 C 0.5042(8) 0.6907(4) 0.2815(3) 0.0262(16) Uani 1 1 d .
C29 C 0.5464(8) 0.6679(4) 0.3350(3) 0.0311(17) Uani 1 1 d .
C30 C 0.4891(8) 0.5965(4) 0.3435(3) 0.0292(17) Uani 1 1 d .
C31 C 0.5043(10) 0.5711(4) 0.3953(4) 0.043(2) Uani 1 1 d .
H31 H 0.4682 0.5264 0.4012 0.051 Uiso 1 1 calc R
C32 C 0.5801(13) 0.6135(5) 0.4461(4) 0.066(4) Uani 1 1 d .
H32 H 0.6323 0.5872 0.4671 0.080 Uiso 1 1 calc R
C33 C 0.4710(16) 0.6325(7) 0.4937(5) 0.078(4) Uani 1 1 d .
C34 C 0.5527(14) 0.6623(6) 0.5498(5) 0.072(4) Uani 1 1 d .
H34A H 0.6066 0.6332 0.5624 0.109 Uiso 1 1 calc R
H34B H 0.4926 0.6677 0.5811 0.109 Uiso 1 1 calc R
H34C H 0.6095 0.7044 0.5406 0.109 Uiso 1 1 calc R
C35 C 0.3937(18) 0.6754(8) 0.4688(6) 0.095(5) Uani 1 1 d .
H35A H 0.4322 0.7202 0.4811 0.143 Uiso 1 1 calc R
H35B H 0.3032 0.6625 0.4826 0.143 Uiso 1 1 calc R
H35C H 0.3945 0.6718 0.4261 0.143 Uiso 1 1 calc R
C36 C 0.3754(15) 0.5691(7) 0.5123(5) 0.080(4) Uani 1 1 d .
H36A H 0.3251 0.5482 0.4783 0.121 Uiso 1 1 calc R
H36B H 0.3152 0.5790 0.5418 0.121 Uiso 1 1 calc R
H36C H 0.4253 0.5400 0.5287 0.121 Uiso 1 1 calc R
C37 C 0.6721(12) 0.6757(5) 0.4288(4) 0.058(3) Uani 1 1 d .
H37 H 0.6801 0.7067 0.4626 0.070 Uiso 1 1 calc R
C38 C 0.8210(13) 0.6614(5) 0.4172(6) 0.072(4) Uani 1 1 d .
C39 C 0.8235(11) 0.6121(5) 0.3690(6) 0.063(3) Uani 1 1 d .
H39A H 0.7698 0.5700 0.3802 0.094 Uiso 1 1 calc R
H39B H 0.9140 0.6087 0.3626 0.094 Uiso 1 1 calc R
H39C H 0.7885 0.6257 0.3330 0.094 Uiso 1 1 calc R
C40 C 0.8703(12) 0.6337(6) 0.4750(5) 0.069(3) Uani 1 1 d .
H40A H 0.8684 0.6637 0.5077 0.104 Uiso 1 1 calc R
H40B H 0.9601 0.6289 0.4694 0.104 Uiso 1 1 calc R
H40C H 0.8127 0.5915 0.4832 0.104 Uiso 1 1 calc R
C41 C 0.9237(14) 0.7261(6) 0.4019(6) 0.081(4) Uani 1 1 d .
H41A H 0.9082 0.7382 0.3620 0.122 Uiso 1 1 calc R
H41B H 1.0127 0.7195 0.4052 0.122 Uiso 1 1 calc R
H41C H 0.9138 0.7607 0.4291 0.122 Uiso 1 1 calc R
C42 C 0.6283(10) 0.7083(4) 0.3756(4) 0.038(2) Uani 1 1 d .
C43 C 0.6680(10) 0.7745(4) 0.3618(4) 0.041(2) Uani 1 1 d .
H43 H 0.7238 0.8038 0.3879 0.050 Uiso 1 1 calc R
C44 C 0.6254(10) 0.7978(4) 0.3094(4) 0.044(2) Uani 1 1 d .
H44 H 0.6515 0.8427 0.3017 0.053 Uiso 1 1 calc R
C45 C 0.5455(8) 0.7562(4) 0.2685(3) 0.0294(17) Uani 1 1 d .
H45 H 0.5205 0.7721 0.2329 0.035 Uiso 1 1 calc R
C46 C -0.0796(9) 0.4080(4) 0.0896(4) 0.039(2) Uani 1 1 d .
H46 H -0.1080 0.4046 0.1289 0.046 Uiso 1 1 calc R
C47 C -0.1690(10) 0.3796(5) 0.0448(5) 0.056(3) Uani 1 1 d .
H47 H -0.2574 0.3592 0.0534 0.068 Uiso 1 1 calc R
C48 C -0.1229(11) 0.3825(5) -0.0125(5) 0.057(3) Uani 1 1 d .
H48 H -0.1800 0.3627 -0.0432 0.068 Uiso 1 1 calc R
C49 C 0.0052(11) 0.4140(5) -0.0250(4) 0.048(2) Uani 1 1 d .
H49 H 0.0358 0.4171 -0.0640 0.058 Uiso 1 1 calc R
C50 C 0.0891(9) 0.4412(4) 0.0217(4) 0.0350(19) Uani 1 1 d .
H50 H 0.1782 0.4607 0.0139 0.042 Uiso 1 1 calc R
Pd2 Pd 0.67532(5) -0.00792(3) 0.35582(2) 0.02018(18) Uani 1 1 d .
Cl3 Cl 0.49757(18) 0.02830(10) 0.31870(8) 0.0303(4) Uani 1 1 d .
Cl4 Cl 0.84716(18) -0.04852(9) 0.39232(8) 0.0303(4) Uani 1 1 d .
N4 N 0.8334(6) 0.0255(3) 0.2434(3) 0.0181(12) Uani 1 1 d .
N5 N 0.8395(5) 0.1127(3) 0.2977(2) 0.0178(12) Uani 1 1 d .
N6 N 0.5486(6) -0.0614(3) 0.4215(3) 0.0283(14) Uani 1 1 d .
C51 C 0.7940(6) 0.0464(3) 0.2956(3) 0.0180(14) Uani 1 1 d .
C52 C 0.8170(7) -0.0427(3) 0.2232(3) 0.0203(14) Uani 1 1 d .
C53 C 0.9224(7) -0.0734(4) 0.2358(3) 0.0262(16) Uani 1 1 d .
C54 C 1.0479(8) -0.0388(4) 0.2705(4) 0.0347(19) Uani 1 1 d .
H54 H 1.0250 -0.0045 0.2960 0.042 Uiso 1 1 calc R
C55 C 1.1592(9) -0.0051(5) 0.2276(5) 0.053(3) Uani 1 1 d .
H55A H 1.1823 -0.0378 0.2016 0.080 Uiso 1 1 calc R
H55B H 1.2367 0.0171 0.2501 0.080 Uiso 1 1 calc R
H55C H 1.1279 0.0264 0.2043 0.080 Uiso 1 1 calc R
C56 C 1.0993(9) -0.0864(5) 0.3107(4) 0.048(2) Uani 1 1 d .
H56A H 1.0255 -0.1130 0.3318 0.072 Uiso 1 1 calc R
H56B H 1.1632 -0.0615 0.3387 0.072 Uiso 1 1 calc R
H56C H 1.1411 -0.1143 0.2867 0.072 Uiso 1 1 calc R
C57 C 0.9100(9) -0.1359(4) 0.2116(4) 0.0369(19) Uani 1 1 d .
H57 H 0.9762 -0.1585 0.2188 0.044 Uiso 1 1 calc R
C58 C 0.8013(10) -0.1650(4) 0.1771(4) 0.043(2) Uani 1 1 d .
H58 H 0.7961 -0.2069 0.1608 0.051 Uiso 1 1 calc R
C59 C 0.7008(8) -0.1346(4) 0.1658(3) 0.0296(17) Uani 1 1 d .
H59 H 0.6279 -0.1558 0.1425 0.036 Uiso 1 1 calc R
C60 C 0.7071(7) -0.0723(4) 0.1889(3) 0.0232(15) Uani 1 1 d .
C61 C 0.5919(7) -0.0388(4) 0.1782(4) 0.0306(17) Uani 1 1 d .
H61 H 0.6048 -0.0003 0.2052 0.037 Uiso 1 1 calc R
C62 C 0.5941(14) -0.0146(7) 0.1159(5) 0.078(4) Uani 1 1 d .
H62A H 0.6730 0.0199 0.1103 0.116 Uiso 1 1 calc R
H62B H 0.5162 0.0022 0.1090 0.116 Uiso 1 1 calc R
H62C H 0.5943 -0.0504 0.0884 0.116 Uiso 1 1 calc R
C63 C 0.4570(9) -0.0851(6) 0.1929(6) 0.070(4) Uani 1 1 d .
H63A H 0.4498 -0.1269 0.1729 0.105 Uiso 1 1 calc R
H63B H 0.3858 -0.0660 0.1799 0.105 Uiso 1 1 calc R
H63C H 0.4509 -0.0913 0.2350 0.105 Uiso 1 1 calc R
C64 C 0.8352(7) 0.1601(3) 0.3457(3) 0.0197(14) Uani 1 1 d .
C65 C 0.9290(7) 0.1652(3) 0.3911(3) 0.0223(15) Uani 1 1 d .
C66 C 1.0225(8) 0.1185(4) 0.3966(3) 0.0311(17) Uani 1 1 d .
H66 H 0.9805 0.0774 0.3752 0.037 Uiso 1 1 calc R
C67 C 1.1581(9) 0.1469(5) 0.3668(5) 0.048(2) Uani 1 1 d .
H67A H 1.1437 0.1555 0.3259 0.072 Uiso 1 1 calc R
H67B H 1.2130 0.1157 0.3692 0.072 Uiso 1 1 calc R
H67C H 1.2021 0.1873 0.3869 0.072 Uiso 1 1 calc R
C68 C 1.0442(11) 0.1007(5) 0.4611(4) 0.050(2) Uani 1 1 d .
H68A H 1.1034 0.1375 0.4809 0.075 Uiso 1 1 calc R
H68B H 1.0831 0.0632 0.4614 0.075 Uiso 1 1 calc R
H68C H 0.9599 0.0904 0.4813 0.075 Uiso 1 1 calc R
C69 C 0.9390(9) 0.2182(4) 0.4311(3) 0.0361(19) Uani 1 1 d .
H69 H 1.0001 0.2237 0.4624 0.043 Uiso 1 1 calc R
C70 C 0.8603(9) 0.2625(4) 0.4249(4) 0.041(2) Uani 1 1 d .
H70 H 0.8721 0.2987 0.4509 0.049 Uiso 1 1 calc R
C71 C 0.7651(8) 0.2543(4) 0.3815(4) 0.0336(18) Uani 1 1 d .
H71 H 0.7106 0.2840 0.3793 0.040 Uiso 1 1 calc R
C72 C 0.7475(7) 0.2022(3) 0.3400(3) 0.0241(15) Uani 1 1 d .
C73 C 0.6430(8) 0.1938(4) 0.2911(3) 0.0299(17) Uani 1 1 d .
H73 H 0.6367 0.1509 0.2712 0.036 Uiso 1 1 calc R
C74 C 0.5051(9) 0.1938(5) 0.3195(4) 0.045(2) Uani 1 1 d .
H74A H 0.4864 0.1616 0.3502 0.067 Uiso 1 1 calc R
H74B H 0.4365 0.1830 0.2895 0.067 Uiso 1 1 calc R
H74C H 0.5073 0.2367 0.3363 0.067 Uiso 1 1 calc R
C75 C 0.6766(9) 0.2468(4) 0.2450(4) 0.041(2) Uani 1 1 d .
H75A H 0.7016 0.2893 0.2646 0.061 Uiso 1 1 calc R
H75B H 0.5998 0.2448 0.2201 0.061 Uiso 1 1 calc R
H75C H 0.7496 0.2400 0.2211 0.061 Uiso 1 1 calc R
C76 C 0.9044(7) 0.0792(3) 0.2123(3) 0.0207(14) Uani 1 1 d .
C77 C 0.9094(7) 0.1325(3) 0.2464(3) 0.0212(14) Uani 1 1 d .
C78 C 0.9840(8) 0.1922(4) 0.2183(3) 0.0284(17) Uani 1 1 d .
C79 C 1.0236(9) 0.1692(4) 0.1639(3) 0.0327(18) Uani 1 1 d .
C80 C 0.9749(8) 0.0985(4) 0.1556(3) 0.0278(16) Uani 1 1 d .
C81 C 0.9794(10) 0.0712(4) 0.1017(4) 0.042(2) Uani 1 1 d .
H81 H 0.9441 0.0262 0.0960 0.051 Uiso 1 1 calc R
C82 C 1.0408(11) 0.1121(4) 0.0498(4) 0.046(2) Uani 1 1 d .
H82 H 1.0930 0.0855 0.0283 0.056 Uiso 1 1 calc R
C83 C 0.9324(15) 0.1225(6) 0.0049(5) 0.068(4) Uani 1 1 d .
C84 C 1.0001(19) 0.1533(7) -0.0518(5) 0.098(6) Uani 1 1 d .
H84A H 1.0645 0.1934 -0.0416 0.147 Uiso 1 1 calc R
H84B H 0.9339 0.1629 -0.0781 0.147 Uiso 1 1 calc R
H84C H 1.0444 0.1230 -0.0711 0.147 Uiso 1 1 calc R
C85 C 0.8416(13) 0.0553(6) -0.0132(5) 0.068(3) Uani 1 1 d .
H85A H 0.8955 0.0266 -0.0278 0.102 Uiso 1 1 calc R
H85B H 0.7806 0.0612 -0.0438 0.102 Uiso 1 1 calc R
H85C H 0.7920 0.0360 0.0208 0.102 Uiso 1 1 calc R
C86 C 0.8487(16) 0.1658(6) 0.0326(6) 0.081(4) Uani 1 1 d .
H86A H 0.8189 0.1496 0.0712 0.121 Uiso 1 1 calc R
H86B H 0.7725 0.1651 0.0077 0.121 Uiso 1 1 calc R
H86C H 0.9016 0.2102 0.0366 0.121 Uiso 1 1 calc R
C87 C 1.1417(12) 0.1773(4) 0.0675(4) 0.051(3) Uani 1 1 d .
H87 H 1.1426 0.2079 0.0349 0.062 Uiso 1 1 calc R
C88 C 1.2926(12) 0.1683(5) 0.0747(5) 0.058(3) Uani 1 1 d .
C89 C 1.3070(11) 0.1199(6) 0.1219(6) 0.066(3) Uani 1 1 d .
H89A H 1.2770 0.1339 0.1594 0.099 Uiso 1 1 calc R
H89B H 1.3991 0.1183 0.1253 0.099 Uiso 1 1 calc R
H89C H 1.2538 0.0769 0.1112 0.099 Uiso 1 1 calc R
C90 C 1.3391(13) 0.1443(6) 0.0143(5) 0.076(4) Uani 1 1 d .
H90A H 1.2881 0.1004 0.0053 0.114 Uiso 1 1 calc R
H90B H 1.4324 0.1445 0.0168 0.114 Uiso 1 1 calc R
H90C H 1.3256 0.1734 -0.0165 0.114 Uiso 1 1 calc R
C91 C 1.3901(14) 0.2342(6) 0.0904(6) 0.077(4) Uani 1 1 d .
H91A H 1.3804 0.2666 0.0621 0.115 Uiso 1 1 calc R
H91B H 1.4802 0.2287 0.0894 0.115 Uiso 1 1 calc R
H91C H 1.3709 0.2486 0.1296 0.115 Uiso 1 1 calc R
C92 C 1.0992(10) 0.2096(4) 0.1234(4) 0.040(2) Uani 1 1 d .
C93 C 1.1318(11) 0.2767(4) 0.1368(4) 0.044(2) Uani 1 1 d .
H93 H 1.1817 0.3057 0.1099 0.053 Uiso 1 1 calc R
C94 C 1.0915(10) 0.3014(4) 0.1896(4) 0.040(2) Uani 1 1 d .
H94 H 1.1123 0.3467 0.1971 0.048 Uiso 1 1 calc R
C95 C 1.0189(9) 0.2582(4) 0.2322(4) 0.0328(18) Uani 1 1 d .
H95 H 0.9956 0.2743 0.2685 0.039 Uiso 1 1 calc R
C96 C 0.4260(10) -0.0948(5) 0.4088(4) 0.046(2) Uani 1 1 d .
H96 H 0.3964 -0.0985 0.3695 0.055 Uiso 1 1 calc R
C97 C 0.3407(12) -0.1246(6) 0.4528(6) 0.068(3) Uani 1 1 d .
H97 H 0.2542 -0.1479 0.4433 0.081 Uiso 1 1 calc R
C98 C 0.3845(12) -0.1193(6) 0.5107(5) 0.070(3) Uani 1 1 d .
H98 H 0.3275 -0.1386 0.5409 0.084 Uiso 1 1 calc R
C99 C 0.5141(11) -0.0853(5) 0.5242(4) 0.054(3) Uani 1 1 d .
H99 H 0.5469 -0.0814 0.5630 0.065 Uiso 1 1 calc R
C100 C 0.5921(8) -0.0576(4) 0.4773(3) 0.0344(18) Uani 1 1 d .
H100 H 0.6800 -0.0350 0.4852 0.041 Uiso 1 1 calc R

loop_
_atom_site_aniso_label
_atom_site_aniso_U_11
_atom_site_aniso_U_22
_atom_site_aniso_U_33
_atom_site_aniso_U_23
_atom_site_aniso_U_13
_atom_site_aniso_U_12
Pd1 0.0142(3) 0.0252(3) 0.0205(3) -0.0026(2) -0.0048(2) 0.0026(2)
Cl1 0.0150(9) 0.0391(11) 0.0343(10) -0.0057(8) -0.0025(7) 0.0070(7)
Cl2 0.0219(9) 0.0330(10) 0.0362(10) -0.0100(8) -0.0019(7) 0.0083(7)
N1 0.017(3) 0.020(3) 0.023(3) -0.001(2) -0.004(2) 0.007(2)
N2 0.015(3) 0.023(3) 0.013(3) -0.004(2) -0.003(2) 0.003(2)
N3 0.029(4) 0.031(4) 0.028(3) -0.004(3) -0.011(3) -0.005(3)
C1 0.009(3) 0.029(4) 0.022(3) 0.002(3) 0.002(3) 0.004(3)
C2 0.022(4) 0.023(4) 0.023(4) -0.005(3) -0.014(3) 0.004(3)
C3 0.021(4) 0.026(4) 0.033(4) -0.001(3) -0.011(3) 0.005(3)
C4 0.026(4) 0.041(5) 0.038(4) 0.000(4) -0.002(3) 0.016(4)
C5 0.019(5) 0.081(8) 0.066(7) -0.011(6) -0.008(4) 0.008(5)
C6 0.040(5) 0.037(5) 0.062(6) -0.001(4) 0.005(4) 0.025(4)
C7 0.038(5) 0.027(4) 0.050(5) 0.001(4) -0.011(4) 0.013(4)
C8 0.039(5) 0.032(4) 0.038(5) 0.007(3) -0.008(4) 0.007(4)
C9 0.023(4) 0.035(5) 0.040(5) 0.005(3) -0.009(3) -0.005(3)
C10 0.025(4) 0.029(4) 0.026(4) 0.000(3) -0.009(3) 0.009(3)
C11 0.021(4) 0.039(4) 0.030(4) 0.005(3) 0.002(3) 0.010(3)
C12 0.061(7) 0.102(9) 0.038(5) -0.016(5) -0.001(5) 0.040(7)
C13 0.020(5) 0.065(7) 0.108(10) 0.024(6) -0.007(5) 0.005(5)
C14 0.025(4) 0.020(4) 0.020(3) -0.004(3) -0.010(3) -0.001(3)
C15 0.022(4) 0.031(4) 0.019(4) -0.005(3) -0.005(3) -0.003(3)
C16 0.028(4) 0.034(4) 0.040(5) -0.015(3) 0.005(3) 0.003(3)
C17 0.030(5) 0.049(6) 0.075(7) -0.025(5) 0.003(5) 0.011(4)
C18 0.063(7) 0.039(5) 0.055(6) -0.016(4) 0.018(5) -0.001(5)
C19 0.037(5) 0.040(5) 0.035(5) 0.002(4) -0.011(4) -0.009(4)
C20 0.049(6) 0.044(5) 0.036(5) 0.012(4) -0.015(4) 0.002(4)
C21 0.037(5) 0.030(4) 0.050(5) 0.003(4) -0.016(4) 0.008(4)
C22 0.021(4) 0.022(4) 0.033(4) -0.002(3) -0.009(3) 0.003(3)
C23 0.023(4) 0.031(4) 0.044(5) 0.000(3) 0.002(3) 0.008(3)
C24 0.036(5) 0.043(5) 0.055(6) -0.015(4) 0.005(4) 0.016(4)
C25 0.026(5) 0.043(5) 0.065(6) -0.004(4) -0.003(4) 0.017(4)
C26 0.013(3) 0.022(4) 0.025(4) -0.006(3) -0.004(3) 0.005(3)
C27 0.023(4) 0.022(4) 0.019(3) -0.003(3) -0.008(3) 0.002(3)
C28 0.028(4) 0.024(4) 0.023(4) -0.003(3) -0.005(3) 0.000(3)
C29 0.036(5) 0.028(4) 0.027(4) -0.002(3) -0.011(3) 0.004(3)
C30 0.026(4) 0.036(4) 0.022(4) -0.001(3) -0.009(3) 0.003(3)
C31 0.059(6) 0.025(4) 0.035(5) 0.008(3) -0.017(4) -0.010(4)
C32 0.110(10) 0.044(6) 0.032(5) 0.003(4) -0.046(6) -0.007(6)
C33 0.122(12) 0.075(8) 0.035(6) 0.001(5) 0.007(7) 0.022(8)
C34 0.092(10) 0.077(8) 0.037(6) -0.019(5) -0.006(6) 0.000(7)
C35 0.142(15) 0.115(12) 0.049(7) 0.005(7) 0.035(8) 0.070(11)
C36 0.091(10) 0.109(11) 0.041(6) 0.006(6) 0.011(6) 0.025(8)
C37 0.097(9) 0.037(5) 0.036(5) -0.004(4) -0.044(5) 0.007(5)
C38 0.071(8) 0.048(6) 0.088(9) 0.003(6) -0.051(7) -0.005(5)
C39 0.042(6) 0.057(7) 0.089(8) -0.018(6) -0.030(6) 0.013(5)
C40 0.057(7) 0.072(8) 0.072(8) -0.003(6) -0.043(6) 0.006(6)
C41 0.081(10) 0.080(9) 0.070(8) 0.005(7) -0.030(7) -0.008(7)
C42 0.055(6) 0.027(4) 0.028(4) -0.003(3) -0.020(4) 0.000(4)
C43 0.061(6) 0.024(4) 0.032(4) -0.009(3) -0.015(4) -0.004(4)
C44 0.063(6) 0.029(5) 0.035(5) 0.002(4) -0.015(4) -0.002(4)
C45 0.034(4) 0.025(4) 0.025(4) 0.006(3) 0.000(3) -0.001(3)
C46 0.037(5) 0.039(5) 0.034(4) -0.007(4) -0.003(4) -0.003(4)
C47 0.031(5) 0.063(7) 0.063(7) -0.009(5) -0.016(5) -0.012(5)
C48 0.048(6) 0.075(7) 0.045(6) -0.026(5) -0.028(5) 0.016(5)
C49 0.060(7) 0.056(6) 0.025(4) -0.007(4) -0.019(4) 0.006(5)
C50 0.032(5) 0.042(5) 0.030(4) -0.008(3) -0.011(3) 0.007(4)
Pd2 0.0148(3) 0.0257(3) 0.0191(3) 0.0026(2) 0.0013(2) 0.0026(2)
Cl3 0.0166(9) 0.0406(11) 0.0348(10) 0.0039(8) -0.0015(7) 0.0085(8)
Cl4 0.0248(10) 0.0300(10) 0.0369(10) 0.0080(8) -0.0049(8) 0.0073(8)
N4 0.016(3) 0.010(3) 0.026(3) 0.005(2) -0.001(2) -0.002(2)
N5 0.015(3) 0.024(3) 0.014(3) 0.001(2) -0.003(2) 0.005(2)
N6 0.022(3) 0.030(3) 0.031(3) 0.004(3) 0.002(3) 0.001(3)
C51 0.010(3) 0.025(4) 0.023(3) -0.002(3) -0.003(3) 0.012(3)
C52 0.022(4) 0.020(4) 0.020(3) 0.006(3) 0.007(3) 0.008(3)
C53 0.017(4) 0.034(4) 0.032(4) 0.000(3) 0.005(3) 0.015(3)
C54 0.022(4) 0.036(5) 0.049(5) -0.003(4) -0.005(4) 0.014(3)
C55 0.021(5) 0.068(7) 0.071(7) 0.010(5) -0.001(4) 0.009(4)
C56 0.034(5) 0.058(6) 0.059(6) -0.006(5) -0.010(4) 0.029(5)
C57 0.034(5) 0.026(4) 0.053(5) 0.001(4) 0.000(4) 0.013(4)
C58 0.047(6) 0.025(4) 0.054(6) -0.005(4) 0.006(4) 0.005(4)
C59 0.021(4) 0.033(4) 0.029(4) 0.000(3) 0.008(3) -0.006(3)
C60 0.014(3) 0.032(4) 0.023(4) 0.002(3) 0.008(3) 0.003(3)
C61 0.017(4) 0.037(4) 0.040(4) -0.007(3) -0.004(3) 0.010(3)
C62 0.100(10) 0.111(10) 0.044(6) -0.001(6) -0.016(6) 0.070(9)
C63 0.020(5) 0.071(7) 0.118(10) -0.037(7) 0.002(6) 0.011(5)
C64 0.022(4) 0.012(3) 0.023(3) -0.003(3) 0.000(3) 0.001(3)
C65 0.016(4) 0.025(4) 0.020(3) 0.006(3) 0.004(3) -0.007(3)
C66 0.026(4) 0.036(4) 0.027(4) 0.004(3) -0.009(3) 0.000(3)
C67 0.027(5) 0.047(5) 0.068(6) 0.014(5) -0.004(4) 0.005(4)
C68 0.061(7) 0.049(6) 0.040(5) 0.009(4) -0.018(5) 0.011(5)
C69 0.034(5) 0.044(5) 0.024(4) -0.004(3) -0.004(3) -0.004(4)
C70 0.044(5) 0.037(5) 0.036(5) -0.015(4) 0.009(4) -0.004(4)
C71 0.036(5) 0.028(4) 0.038(4) -0.006(3) 0.014(4) 0.010(3)
C72 0.015(4) 0.023(4) 0.032(4) 0.004(3) 0.007(3) 0.000(3)
C73 0.028(4) 0.028(4) 0.035(4) 0.002(3) -0.002(3) 0.011(3)
C74 0.033(5) 0.044(5) 0.060(6) 0.002(4) -0.004(4) 0.015(4)
C75 0.035(5) 0.044(5) 0.046(5) 0.011(4) 0.002(4) 0.017(4)
C76 0.014(3) 0.021(4) 0.025(4) 0.006(3) 0.005(3) -0.002(3)
C77 0.017(3) 0.025(4) 0.022(4) -0.006(3) -0.001(3) 0.006(3)
C78 0.039(5) 0.028(4) 0.019(4) -0.001(3) 0.000(3) 0.009(3)
C79 0.043(5) 0.025(4) 0.028(4) 0.000(3) 0.004(3) 0.005(3)
C80 0.033(4) 0.031(4) 0.020(4) 0.003(3) 0.009(3) 0.008(3)
C81 0.059(6) 0.033(5) 0.032(5) -0.005(4) 0.002(4) 0.004(4)
C82 0.075(7) 0.037(5) 0.026(4) 0.000(4) 0.021(4) 0.011(5)
C83 0.123(11) 0.055(7) 0.037(6) -0.003(5) -0.013(6) 0.040(7)
C84 0.197(18) 0.071(9) 0.032(6) 0.012(5) 0.003(8) 0.042(10)
C85 0.089(9) 0.088(9) 0.033(5) -0.014(5) -0.012(5) 0.035(7)
C86 0.123(12) 0.076(9) 0.058(7) -0.010(6) -0.019(7) 0.055(8)
C87 0.086(8) 0.027(5) 0.041(5) 0.003(4) 0.024(5) 0.011(5)
C88 0.068(7) 0.044(6) 0.054(6) -0.008(5) 0.033(5) -0.005(5)
C89 0.045(6) 0.062(7) 0.088(9) -0.005(6) 0.028(6) 0.008(5)
C90 0.074(8) 0.066(7) 0.070(8) -0.015(6) 0.055(7) -0.015(6)
C91 0.086(9) 0.051(7) 0.076(8) -0.011(6) 0.037(7) -0.019(6)
C92 0.066(6) 0.029(4) 0.025(4) -0.002(3) 0.004(4) 0.011(4)
C93 0.071(7) 0.020(4) 0.029(4) 0.009(3) 0.017(4) -0.014(4)
C94 0.067(6) 0.016(4) 0.028(4) -0.001(3) 0.006(4) -0.008(4)
C95 0.043(5) 0.020(4) 0.030(4) 0.000(3) 0.001(4) -0.002(3)
C96 0.047(6) 0.048(5) 0.037(5) 0.007(4) -0.003(4) -0.001(4)
C97 0.042(6) 0.073(8) 0.073(8) 0.016(6) 0.000(5) -0.017(5)
C98 0.060(8) 0.087(9) 0.054(7) 0.032(6) 0.032(6) -0.002(6)
C99 0.064(7) 0.074(7) 0.032(5) 0.014(5) 0.011(5) 0.030(6)
C100 0.029(4) 0.045(5) 0.030(4) 0.010(4) 0.010(3) 0.010(4)

loop_
_atom_type_symbol
_atom_type_description
_atom_type_scat_dispersion_real
_atom_type_scat_dispersion_imag
_atom_type_scat_source
C C 0.0033 0.0016 'International Tables Vol C Tables 4.2.6.8 and 6.1.1.4'
H H 0.0000 0.0000 'International Tables Vol C Tables 4.2.6.8 and 6.1.1.4'
Cl Cl 0.1484 0.1585 'International Tables Vol C Tables 4.2.6.8 and 6.1.1.4'
N N 0.0061 0.0033 'International Tables Vol C Tables 4.2.6.8 and 6.1.1.4'
Pd Pd -0.9988 1.0072 'International Tables Vol C Tables 4.2.6.8 and 6.1.1.4'

loop_
_geom_angle_atom_site_label_1
_geom_angle_atom_site_label_2
_geom_angle_atom_site_label_3
_geom_angle
C1 Pd1 N3 176.7(3)
C1 Pd1 Cl2 92.53(19)
N3 Pd1 Cl2 88.3(2)
C1 Pd1 Cl1 88.97(19)
N3 Pd1 Cl1 90.4(2)
Cl2 Pd1 Cl1 177.45(7)
C1 N1 C26 108.2(6)
C1 N1 C2 127.1(6)
C26 N1 C2 124.6(5)
C1 N2 C27 108.3(5)
C1 N2 C14 130.6(5)
C27 N2 C14 120.5(6)
C46 N3 C50 118.8(7)
C46 N3 Pd1 121.7(5)
C50 N3 Pd1 119.5(5)
N2 C1 N1 107.7(6)
N2 C1 Pd1 125.2(5)
N1 C1 Pd1 127.0(5)
C10 C2 C3 123.3(7)
C10 C2 N1 118.7(6)
C3 C2 N1 117.8(7)
C7 C3 C2 116.6(7)
C7 C3 C4 119.4(7)
C2 C3 C4 123.9(7)
C3 C4 C5 109.5(7)
C3 C4 C6 114.7(7)
C5 C4 C6 110.2(7)
C3 C4 H4 107.3
C5 C4 H4 107.3
C6 C4 H4 107.3
C4 C5 H5A 109.5
C4 C5 H5B 109.5
H5A C5 H5B 109.5
C4 C5 H5C 109.5
H5A C5 H5C 109.5
H5B C5 H5C 109.5
C4 C6 H6A 109.5
C4 C6 H6B 109.5
H6A C6 H6B 109.5
C4 C6 H6C 109.5
H6A C6 H6C 109.5
H6B C6 H6C 109.5
C8 C7 C3 121.8(8)
C8 C7 H7 119.1
C3 C7 H7 119.1
C7 C8 C9 120.0(8)
C7 C8 H8 120.0
C9 C8 H8 120.0
C10 C9 C8 120.8(8)
C10 C9 H9 119.6
C8 C9 H9 119.6
C9 C10 C2 117.5(7)
C9 C10 C11 121.1(7)
C2 C10 C11 121.4(6)
C10 C11 C13 111.5(7)
C10 C11 C12 111.2(7)
C13 C11 C12 109.9(9)
C10 C11 H11 108.0
C13 C11 H11 108.0
C12 C11 H11 108.0
C11 C12 H12A 109.5
C11 C12 H12B 109.5
H12A C12 H12B 109.5
C11 C12 H12C 109.5
H12A C12 H12C 109.5
H12B C12 H12C 109.5
C11 C13 H13A 109.5
C11 C13 H13B 109.5
H13A C13 H13B 109.5
C11 C13 H13C 109.5
H13A C13 H13C 109.5
H13B C13 H13C 109.5
C15 C14 C22 124.2(7)
C15 C14 N2 117.8(6)
C22 C14 N2 117.7(6)
C14 C15 C19 116.6(7)
C14 C15 C16 123.7(7)
C19 C15 C16 119.6(7)
C17 C16 C18 110.7(8)
C17 C16 C15 111.4(6)
C18 C16 C15 111.8(8)
C17 C16 H16 107.6
C18 C16 H16 107.6
C15 C16 H16 107.6
C16 C17 H17A 109.5
C16 C17 H17B 109.5
H17A C17 H17B 109.5
C16 C17 H17C 109.5
H17A C17 H17C 109.5
H17B C17 H17C 109.5
C16 C18 H18A 109.5
C16 C18 H18B 109.5
H18A C18 H18B 109.5
C16 C18 H18C 109.5
H18A C18 H18C 109.5
H18B C18 H18C 109.5
C20 C19 C15 121.0(9)
C20 C19 H19 119.5
C15 C19 H19 119.5
C21 C20 C19 119.9(8)
C21 C20 H20 120.0
C19 C20 H20 120.0
C20 C21 C22 122.9(8)
C20 C21 H21 118.5
C22 C21 H21 118.5
C14 C22 C21 115.3(7)
C14 C22 C23 124.0(7)
C21 C22 C23 120.7(7)
C24 C23 C22 110.9(7)
C24 C23 C25 110.3(7)
C22 C23 C25 110.8(7)
C24 C23 H23 108.3
C22 C23 H23 108.3
C25 C23 H23 108.3
C23 C24 H24A 109.5
C23 C24 H24B 109.5
H24A C24 H24B 109.5
C23 C24 H24C 109.5
H24A C24 H24C 109.5
H24B C24 H24C 109.5
C23 C25 H25A 109.5
C23 C25 H25B 109.5
H25A C25 H25B 109.5
C23 C25 H25C 109.5
H25A C25 H25C 109.5
H25B C25 H25C 109.5
C27 C26 N1 107.2(6)
C27 C26 C30 110.3(6)
N1 C26 C30 142.4(7)
C26 C27 N2 108.5(6)
C26 C27 C28 112.0(6)
N2 C27 C28 139.5(6)
C45 C28 C29 119.5(7)
C45 C28 C27 137.7(7)
C29 C28 C27 102.8(6)
C42 C29 C28 123.1(7)
C42 C29 C30 124.1(7)
C28 C29 C30 112.8(6)
C31 C30 C26 138.9(8)
C31 C30 C29 118.8(7)
C26 C30 C29 101.8(6)
C30 C31 C32 121.2(7)
C30 C31 H31 119.4
C32 C31 H31 119.4
C37 C32 C31 115.9(8)
C37 C32 C33 107.5(9)
C31 C32 C33 109.1(10)
C37 C32 H32 108.0
C31 C32 H32 108.0
C33 C32 H32 108.0
C35 C33 C36 108.5(14)
C35 C33 C34 113.5(12)
C36 C33 C34 106.9(10)
C35 C33 C32 113.1(9)
C36 C33 C32 108.4(10)
C34 C33 C32 106.1(11)
C33 C34 H34A 109.5
C33 C34 H34B 109.5
H34A C34 H34B 109.5
C33 C34 H34C 109.5
H34A C34 H34C 109.5
H34B C34 H34C 109.5
C33 C35 H35A 109.5
C33 C35 H35B 109.5
H35A C35 H35B 109.5
C33 C35 H35C 109.5
H35A C35 H35C 109.5
H35B C35 H35C 109.5
C33 C36 H36A 109.5
C33 C36 H36B 109.5
H36A C36 H36B 109.5
C33 C36 H36C 109.5
H36A C36 H36C 109.5
H36B C36 H36C 109.5
C32 C37 C42 115.2(8)
C32 C37 C38 108.4(9)
C42 C37 C38 110.3(9)
C32 C37 H37 107.5
C42 C37 H37 107.5
C38 C37 H37 107.5
C39 C38 C41 108.2(12)
C39 C38 C40 106.5(10)
C41 C38 C40 108.0(9)
C39 C38 C37 113.9(8)
C41 C38 C37 110.6(10)
C40 C38 C37 109.5(11)
C38 C39 H39A 109.5
C38 C39 H39B 109.5
H39A C39 H39B 109.5
C38 C39 H39C 109.5
H39A C39 H39C 109.5
H39B C39 H39C 109.5
C38 C40 H40A 109.5
C38 C40 H40B 109.5
H40A C40 H40B 109.5
C38 C40 H40C 109.5
H40A C40 H40C 109.5
H40B C40 H40C 109.5
C38 C41 H41A 109.5
C38 C41 H41B 109.5
H41A C41 H41B 109.5
C38 C41 H41C 109.5
H41A C41 H41C 109.5
H41B C41 H41C 109.5
C29 C42 C43 116.6(7)
C29 C42 C37 116.7(7)
C43 C42 C37 126.6(7)
C42 C43 C44 120.8(7)
C42 C43 H43 119.6
C44 C43 H43 119.6
C45 C44 C43 121.8(8)
C45 C44 H44 119.1
C43 C44 H44 119.1
C28 C45 C44 118.2(7)
C28 C45 H45 120.9
C44 C45 H45 120.9
N3 C46 C47 122.1(9)
N3 C46 H46 118.9
C47 C46 H46 118.9
C48 C47 C46 117.8(9)
C48 C47 H47 121.1
C46 C47 H47 121.1
C49 C48 C47 120.8(8)
C49 C48 H48 119.6
C47 C48 H48 119.6
C48 C49 C50 118.3(9)
C48 C49 H49 120.9
C50 C49 H49 120.9
N3 C50 C49 122.0(8)
N3 C50 H50 119.0
C49 C50 H50 119.0
C51 Pd2 N6 177.4(2)
C51 Pd2 Cl4 92.26(17)
N6 Pd2 Cl4 88.84(18)
C51 Pd2 Cl3 89.22(17)
N6 Pd2 Cl3 89.76(18)
Cl4 Pd2 Cl3 177.57(7)
C51 N4 C76 109.4(6)
C51 N4 C52 126.7(6)
C76 N4 C52 123.7(6)
C51 N5 C77 109.0(5)
C51 N5 C64 130.2(5)
C77 N5 C64 120.4(5)
C96 N6 C100 119.6(7)
C96 N6 Pd2 121.7(6)
C100 N6 Pd2 118.6(5)
N4 C51 N5 106.7(6)
N4 C51 Pd2 127.2(5)
N5 C51 Pd2 125.9(5)
C60 C52 C53 123.1(6)
C60 C52 N4 119.4(6)
C53 C52 N4 117.3(6)
C57 C53 C52 116.1(7)
C57 C53 C54 120.8(6)
C52 C53 C54 122.9(7)
C53 C54 C56 112.2(7)
C53 C54 C55 110.5(7)
C56 C54 C55 110.1(7)
C53 C54 H54 108.0
C56 C54 H54 108.0
C55 C54 H54 108.0
C54 C55 H55A 109.5
C54 C55 H55B 109.5
H55A C55 H55B 109.5
C54 C55 H55C 109.5
H55A C55 H55C 109.5
H55B C55 H55C 109.5
C54 C56 H56A 109.5
C54 C56 H56B 109.5
H56A C56 H56B 109.5
C54 C56 H56C 109.5
H56A C56 H56C 109.5
H56B C56 H56C 109.5
C58 C57 C53 120.7(7)
C58 C57 H57 119.6
C53 C57 H57 119.6
C59 C58 C57 122.1(8)
C59 C58 H58 119.0
C57 C58 H58 119.0
C58 C59 C60 119.9(7)
C58 C59 H59 120.0
C60 C59 H59 120.0
C59 C60 C52 118.0(7)
C59 C60 C61 120.2(7)
C52 C60 C61 121.8(6)
C62 C61 C60 111.0(7)
C62 C61 C63 111.5(9)
C60 C61 C63 111.0(7)
C62 C61 H61 107.7
C60 C61 H61 107.7
C63 C61 H61 107.7
C61 C62 H62A 109.5
C61 C62 H62B 109.5
H62A C62 H62B 109.5
C61 C62 H62C 109.5
H62A C62 H62C 109.5
H62B C62 H62C 109.5
C61 C63 H63A 109.5
C61 C63 H63B 109.5
H63A C63 H63B 109.5
C61 C63 H63C 109.5
H63A C63 H63C 109.5
H63B C63 H63C 109.5
C65 C64 C72 124.2(6)
C65 C64 N5 117.0(6)
C72 C64 N5 118.4(6)
C64 C65 C69 116.2(7)
C64 C65 C66 123.3(6)
C69 C65 C66 120.5(7)
C65 C66 C68 113.1(7)
C65 C66 C67 111.2(6)
C68 C66 C67 110.1(7)
C65 C66 H66 107.4
C68 C66 H66 107.4
C67 C66 H66 107.4
C66 C67 H67A 109.5
C66 C67 H67B 109.5
H67A C67 H67B 109.5
C66 C67 H67C 109.5
H67A C67 H67C 109.5
H67B C67 H67C 109.5
C66 C68 H68A 109.5
C66 C68 H68B 109.5
H68A C68 H68B 109.5
C66 C68 H68C 109.5
H68A C68 H68C 109.5
H68B C68 H68C 109.5
C70 C69 C65 121.1(7)
C70 C69 H69 119.4
C65 C69 H69 119.4
C71 C70 C69 121.2(7)
C71 C70 H70 119.4
C69 C70 H70 119.4
C70 C71 C72 121.3(7)
C70 C71 H71 119.3
C72 C71 H71 119.3
C71 C72 C64 115.8(7)
C71 C72 C73 121.3(7)
C64 C72 C73 122.9(6)
C75 C73 C72 112.8(7)
C75 C73 C74 109.8(7)
C72 C73 C74 109.0(7)
C75 C73 H73 108.4
C72 C73 H73 108.4
C74 C73 H73 108.4
C73 C74 H74A 109.5
C73 C74 H74B 109.5
H74A C74 H74B 109.5
C73 C74 H74C 109.5
H74A C74 H74C 109.5
H74B C74 H74C 109.5
C73 C75 H75A 109.5
C73 C75 H75B 109.5
H75A C75 H75B 109.5
C73 C75 H75C 109.5
H75A C75 H75C 109.5
H75B C75 H75C 109.5
C77 C76 N4 107.0(6)
C77 C76 C80 109.8(6)
N4 C76 C80 143.2(7)
C76 C77 N5 107.9(6)
C76 C77 C78 111.7(6)
N5 C77 C78 140.4(6)
C95 C78 C79 119.7(7)
C95 C78 C77 136.6(7)
C79 C78 C77 103.7(6)
C92 C79 C78 123.1(7)
C92 C79 C80 124.4(7)
C78 C79 C80 112.5(7)
C81 C80 C79 119.5(7)
C81 C80 C76 136.7(8)
C79 C80 C76 102.2(6)
C80 C81 C82 121.2(8)
C80 C81 H81 119.4
C82 C81 H81 119.4
C81 C82 C87 114.4(7)
C81 C82 C83 111.7(9)
C87 C82 C83 112.8(8)
C81 C82 H82 105.7
C87 C82 H82 105.7
C83 C82 H82 105.7
C86 C83 C84 110.6(10)
C86 C83 C85 109.5(12)
C84 C83 C85 107.2(9)
C86 C83 C82 110.4(9)
C84 C83 C82 109.5(12)
C85 C83 C82 109.4(8)
C83 C84 H84A 109.5
C83 C84 H84B 109.5
H84A C84 H84B 109.5
C83 C84 H84C 109.5
H84A C84 H84C 109.5
H84B C84 H84C 109.5
C83 C85 H85A 109.5
C83 C85 H85B 109.5
H85A C85 H85B 109.5
C83 C85 H85C 109.5
H85A C85 H85C 109.5
H85B C85 H85C 109.5
C83 C86 H86A 109.5
C83 C86 H86B 109.5
H86A C86 H86B 109.5
C83 C86 H86C 109.5
H86A C86 H86C 109.5
H86B C86 H86C 109.5
C92 C87 C82 112.4(8)
C92 C87 C88 110.7(9)
C82 C87 C88 112.7(8)
C92 C87 H87 106.9
C82 C87 H87 106.9
C88 C87 H87 106.9
C89 C88 C91 107.5(11)
C89 C88 C90 108.8(10)
C91 C88 C90 106.6(8)
C89 C88 C87 113.4(8)
C91 C88 C87 111.1(9)
C90 C88 C87 109.1(10)
C88 C89 H89A 109.5
C88 C89 H89B 109.5
H89A C89 H89B 109.5
C88 C89 H89C 109.5
H89A C89 H89C 109.5
H89B C89 H89C 109.5
C88 C90 H90A 109.5
C88 C90 H90B 109.5
H90A C90 H90B 109.5
C88 C90 H90C 109.5
H90A C90 H90C 109.5
H90B C90 H90C 109.5
C88 C91 H91A 109.5
C88 C91 H91B 109.5
H91A C91 H91B 109.5
C88 C91 H91C 109.5
H91A C91 H91C 109.5
H91B C91 H91C 109.5
C79 C92 C93 117.2(8)
C79 C92 C87 117.4(7)
C93 C92 C87 125.5(8)
C92 C93 C94 121.3(7)
C92 C93 H93 119.3
C94 C93 H93 119.3
C93 C94 C95 120.4(7)
C93 C94 H94 119.8
C95 C94 H94 119.8
C78 C95 C94 118.1(7)
C78 C95 H95 120.9
C94 C95 H95 120.9
N6 C96 C97 121.1(9)
N6 C96 H96 119.4
C97 C96 H96 119.4
C98 C97 C96 119.4(10)
C98 C97 H97 120.3
C96 C97 H97 120.3
C97 C98 C99 119.7(9)
C97 C98 H98 120.2
C99 C98 H98 120.2
C100 C99 C98 116.8(9)
C100 C99 H99 121.6
C98 C99 H99 121.6
N6 C100 C99 123.4(9)
N6 C100 H100 118.3
C99 C100 H100 118.3

loop_
_geom_bond_atom_site_label_1
_geom_bond_atom_site_label_2
_geom_bond_distance
Pd1 C1 1.981(7)
Pd1 N3 2.090(6)
Pd1 Cl2 2.2793(18)
Pd1 Cl1 2.2977(18)
N1 C1 1.364(9)
N1 C26 1.394(9)
N1 C2 1.433(9)
N2 C1 1.356(9)
N2 C27 1.381(8)
N2 C14 1.447(9)
N3 C46 1.333(11)
N3 C50 1.341(11)
C2 C10 1.396(11)
C2 C3 1.406(10)
C3 C7 1.401(11)
C3 C4 1.509(11)
C4 C5 1.512(12)
C4 C6 1.540(11)
C4 H4 0.9800
C5 H5A 0.9600
C5 H5B 0.9600
C5 H5C 0.9600
C6 H6A 0.9600
C6 H6B 0.9600
C6 H6C 0.9600
C7 C8 1.373(13)
C7 H7 0.9300
C8 C9 1.403(12)
C8 H8 0.9300
C9 C10 1.390(11)
C9 H9 0.9300
C10 C11 1.519(10)
C11 C13 1.525(12)
C11 C12 1.532(12)
C11 H11 0.9800
C12 H12A 0.9600
C12 H12B 0.9600
C12 H12C 0.9600
C13 H13A 0.9600
C13 H13B 0.9600
C13 H13C 0.9600
C14 C15 1.385(11)
C14 C22 1.405(10)
C15 C19 1.410(11)
C15 C16 1.529(11)
C16 C17 1.506(12)
C16 C18 1.522(12)
C16 H16 0.9800
C17 H17A 0.9600
C17 H17B 0.9600
C17 H17C 0.9600
C18 H18A 0.9600
C18 H18B 0.9600
C18 H18C 0.9600
C19 C20 1.390(14)
C19 H19 0.9300
C20 C21 1.346(13)
C20 H20 0.9300
C21 C22 1.412(11)
C21 H21 0.9300
C22 C23 1.523(11)
C23 C24 1.517(12)
C23 C25 1.532(11)
C23 H23 0.9800
C24 H24A 0.9600
C24 H24B 0.9600
C24 H24C 0.9600
C25 H25A 0.9600
C25 H25B 0.9600
C25 H25C 0.9600
C26 C27 1.346(10)
C26 C30 1.466(10)
C27 C28 1.468(10)
C28 C45 1.369(10)
C28 C29 1.406(10)
C29 C42 1.374(10)
C29 C30 1.482(11)
C30 C31 1.314(11)
C31 C32 1.524(11)
C31 H31 0.9300
C32 C37 1.473(15)
C32 C33 1.661(19)
C32 H32 0.9800
C33 C35 1.448(19)
C33 C36 1.517(19)
C33 C34 1.550(16)
C34 H34A 0.9600
C34 H34B 0.9600
C34 H34C 0.9600
C35 H35A 0.9600
C35 H35B 0.9600
C35 H35C 0.9600
C36 H36A 0.9600
C36 H36B 0.9600
C36 H36C 0.9600
C37 C42 1.508(11)
C37 C38 1.648(19)
C37 H37 0.9800
C38 C39 1.483(17)
C38 C41 1.549(17)
C38 C40 1.563(15)
C39 H39A 0.9600
C39 H39B 0.9600
C39 H39C 0.9600
C40 H40A 0.9600
C40 H40B 0.9600
C40 H40C 0.9600
C41 H41A 0.9600
C41 H41B 0.9600
C41 H41C 0.9600
C42 C43 1.386(12)
C43 C44 1.392(12)
C43 H43 0.9300
C44 C45 1.381(11)
C44 H44 0.9300
C45 H45 0.9300
C46 C47 1.389(12)
C46 H46 0.9300
C47 C48 1.372(15)
C47 H47 0.9300
C48 C49 1.359(15)
C48 H48 0.9300
C49 C50 1.384(11)
C49 H49 0.9300
C50 H50 0.9300
Pd2 C51 2.005(7)
Pd2 N6 2.123(6)
Pd2 Cl4 2.2900(18)
Pd2 Cl3 2.2983(18)
N4 C51 1.340(9)
N4 C76 1.387(9)
N4 C52 1.454(9)
N5 C51 1.351(9)
N5 C77 1.377(9)
N5 C64 1.457(8)
N6 C96 1.317(11)
N6 C100 1.325(10)
C52 C60 1.381(10)
C52 C53 1.414(9)
C53 C57 1.381(11)
C53 C54 1.526(11)
C54 C56 1.537(12)
C54 C55 1.545(13)
C54 H54 0.9800
C55 H55A 0.9600
C55 H55B 0.9600
C55 H55C 0.9600
C56 H56A 0.9600
C56 H56B 0.9600
C56 H56C 0.9600
C57 C58 1.371(13)
C57 H57 0.9300
C58 C59 1.361(12)
C58 H58 0.9300
C59 C60 1.377(11)
C59 H59 0.9300
C60 C61 1.531(10)
C61 C62 1.496(13)
C61 C63 1.532(13)
C61 H61 0.9800
C62 H62A 0.9600
C62 H62B 0.9600
C62 H62C 0.9600
C63 H63A 0.9600
C63 H63B 0.9600
C63 H63C 0.9600
C64 C65 1.389(10)
C64 C72 1.407(10)
C65 C69 1.395(11)
C65 C66 1.529(11)
C66 C68 1.531(11)
C66 C67 1.540(12)
C66 H66 0.9800
C67 H67A 0.9600
C67 H67B 0.9600
C67 H67C 0.9600
C68 H68A 0.9600
C68 H68B 0.9600
C68 H68C 0.9600
C69 C70 1.373(13)
C69 H69 0.9300
C70 C71 1.362(12)
C70 H70 0.9300
C71 C72 1.396(10)
C71 H71 0.9300
C72 C73 1.514(10)
C73 C75 1.511(11)
C73 C74 1.556(12)
C73 H73 0.9800
C74 H74A 0.9600
C74 H74B 0.9600
C74 H74C 0.9600
C75 H75A 0.9600
C75 H75B 0.9600
C75 H75C 0.9600
C76 C77 1.329(10)
C76 C80 1.483(10)
C77 C78 1.457(11)
C78 C95 1.369(11)
C78 C79 1.401(11)
C79 C92 1.366(12)
C79 C80 1.449(11)
C80 C81 1.334(11)
C81 C82 1.508(12)
C81 H81 0.9300
C82 C87 1.547(14)
C82 C83 1.558(16)
C82 H82 0.9800
C83 C86 1.514(17)
C83 C84 1.531(17)
C83 C85 1.537(17)
C84 H84A 0.9600
C84 H84B 0.9600
C84 H84C 0.9600
C85 H85A 0.9600
C85 H85B 0.9600
C85 H85C 0.9600
C86 H86A 0.9600
C86 H86B 0.9600
C86 H86C 0.9600
C87 C92 1.527(12)
C87 C88 1.615(17)
C87 H87 0.9800
C88 C89 1.509(17)
C88 C91 1.533(15)
C88 C90 1.552(13)
C89 H89A 0.9600
C89 H89B 0.9600
C89 H89C 0.9600
C90 H90A 0.9600
C90 H90B 0.9600
C90 H90C 0.9600
C91 H91A 0.9600
C91 H91B 0.9600
C91 H91C 0.9600
C92 C93 1.387(12)
C93 C94 1.387(12)
C93 H93 0.9300
C94 C95 1.415(11)
C94 H94 0.9300
C95 H95 0.9300
C96 C97 1.379(14)
C96 H96 0.9300
C97 C98 1.371(17)
C97 H97 0.9300
C98 C99 1.383(17)
C98 H98 0.9300
C99 C100 1.378(12)
C99 H99 0.9300
C100 H100 0.9300

loop_
_geom_torsion_atom_site_label_1
_geom_torsion_atom_site_label_2
_geom_torsion_atom_site_label_3
_geom_torsion_atom_site_label_4
_geom_torsion
C1 Pd1 N3 C46 -119(5)
Cl2 Pd1 N3 C46 137.7(7)
Cl1 Pd1 N3 C46 -40.2(7)
C1 Pd1 N3 C50 59(5)
Cl2 Pd1 N3 C50 -44.6(6)
Cl1 Pd1 N3 C50 137.5(6)
C27 N2 C1 N1 0.1(7)
C14 N2 C1 N1 171.8(6)
C27 N2 C1 Pd1 177.5(5)
C14 N2 C1 Pd1 -10.9(10)
C26 N1 C1 N2 0.6(7)
C2 N1 C1 N2 -174.5(6)
C26 N1 C1 Pd1 -176.7(5)
C2 N1 C1 Pd1 8.2(10)
N3 Pd1 C1 N2 1(5)
Cl2 Pd1 C1 N2 104.1(5)
Cl1 Pd1 C1 N2 -77.9(5)
N3 Pd1 C1 N1 177(4)
Cl2 Pd1 C1 N1 -79.0(6)
Cl1 Pd1 C1 N1 98.9(6)
C1 N1 C2 C10 -93.3(8)
C26 N1 C2 C10 92.3(8)
C1 N1 C2 C3 91.1(8)
C26 N1 C2 C3 -83.3(8)
C10 C2 C3 C7 0.7(10)
N1 C2 C3 C7 176.0(6)
C10 C2 C3 C4 -176.3(7)
N1 C2 C3 C4 -0.9(10)
C7 C3 C4 C5 -83.5(9)
C2 C3 C4 C5 93.5(9)
C7 C3 C4 C6 41.1(10)
C2 C3 C4 C6 -141.9(7)
C2 C3 C7 C8 -1.7(11)
C4 C3 C7 C8 175.4(8)
C3 C7 C8 C9 0.4(13)
C7 C8 C9 C10 1.9(12)
C8 C9 C10 C2 -2.9(11)
C8 C9 C10 C11 178.7(7)
C3 C2 C10 C9 1.6(10)
N1 C2 C10 C9 -173.8(6)
C3 C2 C10 C11 -180.0(7)
N1 C2 C10 C11 4.7(10)
C9 C10 C11 C13 -46.4(10)
C2 C10 C11 C13 135.2(8)
C9 C10 C11 C12 76.7(10)
C2 C10 C11 C12 -101.7(9)
C1 N2 C14 C15 -79.6(9)
C27 N2 C14 C15 91.2(8)
C1 N2 C14 C22 107.0(8)
C27 N2 C14 C22 -82.2(8)
C22 C14 C15 C19 1.8(11)
N2 C14 C15 C19 -171.1(6)
C22 C14 C15 C16 178.0(6)
N2 C14 C15 C16 5.1(10)
C14 C15 C16 C17 -96.1(9)
C19 C15 C16 C17 80.0(10)
C14 C15 C16 C18 139.4(8)
C19 C15 C16 C18 -44.5(10)
C14 C15 C19 C20 0.4(11)
C16 C15 C19 C20 -175.9(7)
C15 C19 C20 C21 -2.4(13)
C19 C20 C21 C22 2.2(13)
C15 C14 C22 C21 -2.0(10)
N2 C14 C22 C21 170.9(6)
C15 C14 C22 C23 178.0(7)
N2 C14 C22 C23 -9.1(10)
C20 C21 C22 C14 -0.1(12)
C20 C21 C22 C23 180.0(8)
C14 C22 C23 C24 107.2(8)
C21 C22 C23 C24 -72.9(9)
C14 C22 C23 C25 -130.0(8)
C21 C22 C23 C25 50.0(10)
C1 N1 C26 C27 -1.0(8)
C2 N1 C26 C27 174.2(6)
C1 N1 C26 C30 177.8(9)
C2 N1 C26 C30 -6.9(14)
N1 C26 C27 N2 1.1(8)
C30 C26 C27 N2 -178.1(6)
N1 C26 C27 C28 -178.0(6)
C30 C26 C27 C28 2.7(9)
C1 N2 C27 C26 -0.8(8)
C14 N2 C27 C26 -173.4(6)
C1 N2 C27 C28 178.0(9)
C14 N2 C27 C28 5.3(13)
C26 C27 C28 C45 179.6(9)
N2 C27 C28 C45 0.9(17)
C26 C27 C28 C29 -0.5(9)
N2 C27 C28 C29 -179.2(9)
C45 C28 C29 C42 0.1(13)
C27 C28 C29 C42 -179.8(8)
C45 C28 C29 C30 177.9(7)
C27 C28 C29 C30 -2.0(9)
C27 C26 C30 C31 167.6(11)
N1 C26 C30 C31 -11.2(19)
C27 C26 C30 C29 -3.6(8)
N1 C26 C30 C29 177.6(9)
C42 C29 C30 C31 7.9(14)
C28 C29 C30 C31 -170.0(9)
C42 C29 C30 C26 -178.8(8)
C28 C29 C30 C26 3.4(9)
C26 C30 C31 C32 -170.6(10)
C29 C30 C31 C32 -0.5(15)
C30 C31 C32 C37 -20.4(17)
C30 C31 C32 C33 101.1(11)
C37 C32 C33 C35 59.8(14)
C31 C32 C33 C35 -66.7(14)
C37 C32 C33 C36 -179.8(9)
C31 C32 C33 C36 53.7(12)
C37 C32 C33 C34 -65.3(11)
C31 C32 C33 C34 168.3(9)
C31 C32 C37 C42 33.3(16)
C33 C32 C37 C42 -89.1(10)
C31 C32 C37 C38 -90.8(11)
C33 C32 C37 C38 146.8(9)
C32 C37 C38 C39 60.8(12)
C42 C37 C38 C39 -66.2(11)
C32 C37 C38 C41 -177.1(8)
C42 C37 C38 C41 55.9(11)
C32 C37 C38 C40 -58.3(10)
C42 C37 C38 C40 174.7(7)
C28 C29 C42 C43 0.5(14)
C30 C29 C42 C43 -177.1(9)
C28 C29 C42 C37 -176.1(9)
C30 C29 C42 C37 6.3(14)
C32 C37 C42 C29 -26.8(15)
C38 C37 C42 C29 96.3(10)
C32 C37 C42 C43 157.0(11)
C38 C37 C42 C43 -79.8(12)
C29 C42 C43 C44 0.3(15)
C37 C42 C43 C44 176.5(11)
C42 C43 C44 C45 -1.8(16)
C29 C28 C45 C44 -1.5(12)
C27 C28 C45 C44 178.4(9)
C43 C44 C45 C28 2.4(15)
C50 N3 C46 C47 -4.4(13)
Pd1 N3 C46 C47 173.3(7)
N3 C46 C47 C48 3.1(16)
C46 C47 C48 C49 -1.9(17)
C47 C48 C49 C50 2.0(16)
C46 N3 C50 C49 4.6(13)
Pd1 N3 C50 C49 -173.2(7)
C48 C49 C50 N3 -3.4(14)
C51 Pd2 N6 C96 109(5)
Cl4 Pd2 N6 C96 -136.3(7)
Cl3 Pd2 N6 C96 41.7(7)
C51 Pd2 N6 C100 -67(5)
Cl4 Pd2 N6 C100 47.6(6)
Cl3 Pd2 N6 C100 -134.4(6)
C76 N4 C51 N5 0.0(7)
C52 N4 C51 N5 174.7(6)
C76 N4 C51 Pd2 174.4(5)
C52 N4 C51 Pd2 -10.9(9)
C77 N5 C51 N4 -1.0(7)
C64 N5 C51 N4 -174.4(6)
C77 N5 C51 Pd2 -175.5(5)
C64 N5 C51 Pd2 11.1(9)
N6 Pd2 C51 N4 -166(5)
Cl4 Pd2 C51 N4 79.4(5)
Cl3 Pd2 C51 N4 -98.6(5)
N6 Pd2 C51 N5 8(6)
Cl4 Pd2 C51 N5 -107.2(5)
Cl3 Pd2 C51 N5 74.7(5)
C51 N4 C52 C60 94.3(8)
C76 N4 C52 C60 -91.8(8)
C51 N4 C52 C53 -91.3(8)
C76 N4 C52 C53 82.6(8)
C60 C52 C53 C57 -0.1(11)
N4 C52 C53 C57 -174.3(7)
C60 C52 C53 C54 176.0(7)
N4 C52 C53 C54 1.8(10)
C57 C53 C54 C56 -40.1(11)
C52 C53 C54 C56 144.0(8)
C57 C53 C54 C55 83.3(10)
C52 C53 C54 C55 -92.7(9)
C52 C53 C57 C58 0.6(12)
C54 C53 C57 C58 -175.6(8)
C53 C57 C58 C59 -0.9(14)
C57 C58 C59 C60 0.6(13)
C58 C59 C60 C52 -0.1(11)
C58 C59 C60 C61 -177.8(7)
C53 C52 C60 C59 -0.2(10)
N4 C52 C60 C59 173.9(6)
C53 C52 C60 C61 177.5(7)
N4 C52 C60 C61 -8.4(10)
C59 C60 C61 C62 -75.3(10)
C52 C60 C61 C62 107.1(10)
C59 C60 C61 C63 49.3(10)
C52 C60 C61 C63 -128.3(8)
C51 N5 C64 C65 78.3(9)
C77 N5 C64 C65 -94.5(7)
C51 N5 C64 C72 -108.4(8)
C77 N5 C64 C72 78.7(8)
C72 C64 C65 C69 -3.5(11)
N5 C64 C65 C69 169.3(6)
C72 C64 C65 C66 179.5(7)
N5 C64 C65 C66 -7.7(10)
C64 C65 C66 C68 -141.4(8)
C69 C65 C66 C68 41.7(10)
C64 C65 C66 C67 94.1(9)
C69 C65 C66 C67 -82.8(9)
C64 C65 C69 C70 -0.3(11)
C66 C65 C69 C70 176.8(7)
C65 C69 C70 C71 3.4(13)
C69 C70 C71 C72 -2.7(13)
C70 C71 C72 C64 -0.9(11)
C70 C71 C72 C73 -179.1(7)
C65 C64 C72 C71 4.1(11)
N5 C64 C72 C71 -168.6(6)
C65 C64 C72 C73 -177.8(7)
N5 C64 C72 C73 9.5(10)
C71 C72 C73 C75 69.2(9)
C64 C72 C73 C75 -108.8(8)
C71 C72 C73 C74 -53.0(9)
C64 C72 C73 C74 129.0(7)
C51 N4 C76 C77 0.9(8)
C52 N4 C76 C77 -173.9(6)
C51 N4 C76 C80 -178.4(9)
C52 N4 C76 C80 6.7(14)
N4 C76 C77 N5 -1.5(7)
C80 C76 C77 N5 178.1(6)
N4 C76 C77 C78 179.2(6)
C80 C76 C77 C78 -1.2(8)
C51 N5 C77 C76 1.6(7)
C64 N5 C77 C76 175.8(6)
C51 N5 C77 C78 -179.5(9)
C64 N5 C77 C78 -5.3(12)
C76 C77 C78 C95 179.5(9)
N5 C77 C78 C95 0.6(17)
C76 C77 C78 C79 -0.2(9)
N5 C77 C78 C79 -179.2(8)
C95 C78 C79 C92 1.4(13)
C77 C78 C79 C92 -178.8(8)
C95 C78 C79 C80 -178.2(8)
C77 C78 C79 C80 1.6(9)
C92 C79 C80 C81 -13.7(14)
C78 C79 C80 C81 165.9(8)
C92 C79 C80 C76 178.1(8)
C78 C79 C80 C76 -2.2(9)
C77 C76 C80 C81 -162.8(10)
N4 C76 C80 C81 16.5(18)
C77 C76 C80 C79 2.0(8)
N4 C76 C80 C79 -178.6(9)
C79 C80 C81 C82 3.1(14)
C76 C80 C81 C82 166.1(9)
C80 C81 C82 C87 22.5(14)
C80 C81 C82 C83 -107.2(10)
C81 C82 C83 C86 67.9(12)
C87 C82 C83 C86 -62.6(13)
C81 C82 C83 C84 -170.0(8)
C87 C82 C83 C84 59.5(11)
C81 C82 C83 C85 -52.8(11)
C87 C82 C83 C85 176.7(9)
C81 C82 C87 C92 -37.1(12)
C83 C82 C87 C92 92.0(10)
C81 C82 C87 C88 88.7(10)
C83 C82 C87 C88 -142.1(9)
C92 C87 C88 C89 66.3(10)
C82 C87 C88 C89 -60.5(11)
C92 C87 C88 C91 -55.0(11)
C82 C87 C88 C91 178.2(8)
C92 C87 C88 C90 -172.3(8)
C82 C87 C88 C90 60.9(10)
C78 C79 C92 C93 -2.9(14)
C80 C79 C92 C93 176.7(9)
C78 C79 C92 C87 176.6(9)
C80 C79 C92 C87 -3.9(14)
C82 C87 C92 C79 28.6(13)
C88 C87 C92 C79 -98.3(10)
C82 C87 C92 C93 -152.0(10)
C88 C87 C92 C93 81.1(12)
C79 C92 C93 C94 1.2(15)
C87 C92 C93 C94 -178.2(10)
C92 C93 C94 C95 1.9(16)
C79 C78 C95 C94 1.8(13)
C77 C78 C95 C94 -178.0(9)
C93 C94 C95 C78 -3.4(14)
C100 N6 C96 C97 1.8(14)
Pd2 N6 C96 C97 -174.3(8)
N6 C96 C97 C98 -0.2(18)
C96 C97 C98 C99 -1(2)
C97 C98 C99 C100 0.7(18)
C96 N6 C100 C99 -2.1(13)
Pd2 N6 C100 C99 174.0(7)
C98 C99 C100 N6 0.9(15)
